data_2231730
loop_
_publ_author_name
'Pan, Mei-Ling'
'Luo, Yang-Hui'
'Mao, Shu-Lin'

_publ_section_title
;
 6-Methylnicotinic acid
;
_journal_coeditor_code XU5270
_journal_issue 9
_journal_name_full 'Acta Crystallographica Section E'
_journal_page_first o2345
_journal_paper_doi 10.1107/S1600536811031837
_journal_volume 67
_journal_year 2011
_chemical_formula_iupac 'C7 H7 N O2'
_chemical_formula_moiety 'C7 H7 N O2'
_chemical_formula_sum 'C7 H7 N O2'
_chemical_formula_weight 137.14
_chemical_name_systematic
;
6-Methylnicotinic acid
;
_space_group_IT_number 4
_symmetry_cell_setting monoclinic
_symmetry_space_group_name_Hall 'P 2yb'
_symmetry_space_group_name_H-M 'P 1 21 1'
_atom_sites_solution_hydrogens geom
_atom_sites_solution_primary direct
_atom_sites_solution_secondary difmap
_audit_creation_method SHELXL-97
_cell_angle_alpha 90.00
_cell_angle_beta 90.51(3)
_cell_angle_gamma 90.00
_cell_formula_units_Z 2
_cell_length_a 3.8788(8)
_cell_length_b 13.634(3)
_cell_length_c 6.1094(12)
_cell_measurement_reflns_used 764
_cell_measurement_temperature 293(2)
_cell_measurement_theta_max 27.48
_cell_measurement_theta_min 3.33
_cell_volume 323.07(12)
_computing_cell_refinement 'CrystalClear (Rigaku, 2005)'
_computing_data_collection 'CrystalClear (Rigaku, 2005)'
_computing_data_reduction 'CrystalClear (Rigaku, 2005)'
_computing_molecular_graphics 'DIAMOND (Brandenburg & Putz, 2005)'
_computing_publication_material 'SHELXL97 (Sheldrick, 2008)'
_computing_structure_refinement 'SHELXL97 (Sheldrick, 2008)'
_computing_structure_solution 'SHELXS97 (Sheldrick, 2008)'
_diffrn_ambient_temperature 293(2)
_diffrn_detector_area_resol_mean 13.6612
_diffrn_measured_fraction_theta_full 0.997
_diffrn_measured_fraction_theta_max 0.997
_diffrn_measurement_device_type 'Rigaku SCXmini'
_diffrn_measurement_method CCD_Profile_fitting
_diffrn_radiation_monochromator graphite
_diffrn_radiation_source 'fine-focus sealed tube'
_diffrn_radiation_type MoK\a
_diffrn_radiation_wavelength 0.71073
_diffrn_reflns_av_R_equivalents 0.0586
_diffrn_reflns_av_sigmaI/netI 0.0861
_diffrn_reflns_limit_h_max 4
_diffrn_reflns_limit_h_min -5
_diffrn_reflns_limit_k_max 17
_diffrn_reflns_limit_k_min -17
_diffrn_reflns_limit_l_max 7
_diffrn_reflns_limit_l_min -7
_diffrn_reflns_number 3358
_diffrn_reflns_theta_full 27.48
_diffrn_reflns_theta_max 27.48
_diffrn_reflns_theta_min 3.33
_exptl_absorpt_coefficient_mu 0.105
_exptl_absorpt_correction_type none
_exptl_crystal_colour colorless
_exptl_crystal_density_diffrn 1.410
_exptl_crystal_density_method 'not measured'
_exptl_crystal_description prism
_exptl_crystal_F_000 144
_exptl_crystal_size_max 0.20
_exptl_crystal_size_mid 0.20
_exptl_crystal_size_min 0.20
_refine_diff_density_max 0.249
_refine_diff_density_min -0.155
_refine_ls_extinction_method none
_refine_ls_goodness_of_fit_ref 1.047
_refine_ls_hydrogen_treatment constr
_refine_ls_matrix_type full
_refine_ls_number_parameters 92
_refine_ls_number_reflns 763
_refine_ls_number_restraints 1
_refine_ls_restrained_S_all 1.046
_refine_ls_R_factor_all 0.0596
_refine_ls_R_factor_gt 0.0487
_refine_ls_shift/su_max 0.000
_refine_ls_shift/su_mean 0.000
_refine_ls_structure_factor_coef Fsqd
_refine_ls_weighting_details 'calc w=1/[\s^2^(Fo^2^)+(0.0712P)^2^+0.0005P] where P=(Fo^2^+2Fc^2^)/3'
_refine_ls_weighting_scheme calc
_refine_ls_wR_factor_gt 0.1177
_refine_ls_wR_factor_ref 0.1255
_reflns_number_gt 634
_reflns_number_total 763
_reflns_threshold_expression I>2\s(I)
_cod_data_source_file xu5270.cif
_cod_data_source_block I
_cod_original_sg_symbol_H-M 'P 21'
_cod_database_code 2231730
_cod_database_fobs_code 2231730

loop_
_symmetry_equiv_pos_as_xyz
'x, y, z'
'-x, y+1/2, -z'

loop_
_atom_site_type_symbol
_atom_site_label
_atom_site_fract_x
_atom_site_fract_y
_atom_site_fract_z
_atom_site_U_iso_or_equiv
_atom_site_adp_type
_atom_site_calc_flag
_atom_site_refinement_flags
_atom_site_occupancy
_atom_site_symmetry_multiplicity
O O1 0.0195(8) 0.40438(18) 0.9514(4) 0.0631(8) Uani d . 1 1
H H1 -0.0573 0.3629 1.0349 0.095 Uiso calc R 1 1
O O2 -0.1535(7) 0.50696(18) 1.2089(4) 0.0675(8) Uani d . 1 1
C C1 -0.0216(7) 0.4918(2) 1.0367(5) 0.0440(7) Uani d . 1 1
C C2 0.4505(10) 0.8121(3) 0.5202(7) 0.0574(9) Uani d . 1 1
H H2A 0.5640 0.8578 0.6162 0.086 Uiso calc R 1 1
H H2B 0.2546 0.8431 0.4526 0.086 Uiso calc R 1 1
H H2C 0.6080 0.7911 0.4092 0.086 Uiso calc R 1 1
C C3 0.2600(8) 0.5539(3) 0.6920(6) 0.0465(8) Uani d . 1 1
H H3A 0.2823 0.4902 0.6394 0.056 Uiso calc R 1 1
C C4 0.3724(8) 0.6311(3) 0.5713(5) 0.0482(8) Uani d . 1 1
H H4A 0.4753 0.6202 0.4366 0.058 Uiso calc R 1 1
C C5 0.3345(9) 0.7257(3) 0.6479(5) 0.0423(7) Uani d . 1 1
C C6 0.0802(8) 0.6670(2) 0.9593(5) 0.0439(8) Uani d . 1 1
H H6A -0.0207 0.6796 1.0940 0.053 Uiso calc R 1 1
N N1 0.1857(8) 0.74310(17) 0.8408(4) 0.0453(7) Uani d . 1 1
C C7 0.1119(9) 0.5709(2) 0.8942(5) 0.0395(7) Uani d . 1 1

loop_
_atom_site_aniso_label
_atom_site_aniso_U_11
_atom_site_aniso_U_22
_atom_site_aniso_U_33
_atom_site_aniso_U_12
_atom_site_aniso_U_13
_atom_site_aniso_U_23
O1 0.1000(19) 0.0295(13) 0.0602(16) -0.0059(12) 0.0191(14) 0.0014(11)
O2 0.107(2) 0.0408(16) 0.0551(13) -0.0023(14) 0.0297(14) -0.0016(11)
C1 0.0556(18) 0.0312(16) 0.0452(16) -0.0007(15) 0.0018(14) 0.0039(14)
C2 0.063(2) 0.048(2) 0.0615(19) -0.0032(17) 0.0127(17) 0.0114(17)
C3 0.054(2) 0.0369(18) 0.0483(15) 0.0028(14) 0.0021(14) -0.0069(14)
C4 0.0549(17) 0.047(2) 0.0432(16) 0.0036(15) 0.0089(13) -0.0069(15)
C5 0.0446(16) 0.0364(17) 0.0460(16) 0.0002(14) 0.0013(13) 0.0022(14)
C6 0.0542(19) 0.0347(18) 0.0431(16) 0.0006(14) 0.0076(15) 0.0002(13)
N1 0.0578(16) 0.0310(16) 0.0472(14) 0.0019(12) 0.0085(13) -0.0009(10)
C7 0.0437(16) 0.0338(17) 0.0409(15) 0.0005(11) -0.0005(13) 0.0026(11)

loop_
_atom_type_symbol
_atom_type_description
_atom_type_scat_dispersion_real
_atom_type_scat_dispersion_imag
_atom_type_scat_source
C C 0.0033 0.0016 'International Tables Vol C Tables 4.2.6.8 and 6.1.1.4'
H H 0.0000 0.0000 'International Tables Vol C Tables 4.2.6.8 and 6.1.1.4'
N N 0.0061 0.0033 'International Tables Vol C Tables 4.2.6.8 and 6.1.1.4'
O O 0.0106 0.0060 'International Tables Vol C Tables 4.2.6.8 and 6.1.1.4'

loop_
_geom_angle_atom_site_label_1
_geom_angle_atom_site_label_2
_geom_angle_atom_site_label_3
_geom_angle
C1 O1 H1 109.5
O2 C1 O1 124.3(3)
O2 C1 C7 123.2(3)
O1 C1 C7 112.6(2)
C5 C2 H2A 109.5
C5 C2 H2B 109.5
H2A C2 H2B 109.5
C5 C2 H2C 109.5
H2A C2 H2C 109.5
H2B C2 H2C 109.5
C4 C3 C7 119.4(3)
C4 C3 H3A 120.3
C7 C3 H3A 120.3
C3 C4 C5 120.3(3)
C3 C4 H4A 119.9
C5 C4 H4A 119.9
N1 C5 C4 120.8(3)
N1 C5 C2 117.2(3)
C4 C5 C2 121.9(3)
N1 C6 C7 123.8(3)
N1 C6 H6A 118.1
C7 C6 H6A 118.1
C6 N1 C5 118.6(3)
C6 C7 C3 117.1(3)
C6 C7 C1 119.4(3)
C3 C7 C1 123.5(3)

loop_
_geom_bond_atom_site_label_1
_geom_bond_atom_site_label_2
_geom_bond_distance
O1 C1 1.311(4)
O1 H1 0.8200
O2 C1 1.192(3)
C1 C7 1.482(4)
C2 C5 1.485(5)
C2 H2A 0.9600
C2 H2B 0.9600
C2 H2C 0.9600
C3 C4 1.359(5)
C3 C7 1.387(4)
C3 H3A 0.9300
C4 C5 1.380(5)
C4 H4A 0.9300
C5 N1 1.337(4)
C6 N1 1.332(4)
C6 C7 1.375(5)
C6 H6A 0.9300

loop_
_geom_hbond_atom_site_label_D
_geom_hbond_atom_site_label_H
_geom_hbond_atom_site_label_A
_geom_hbond_site_symmetry_A
_geom_hbond_distance_DH
_geom_hbond_distance_HA
_geom_hbond_distance_DA
_geom_hbond_angle_DHA
O1 H1 N1 2_547 0.82 1.87 2.664(4) 163
C4 H4A O2 1_654 0.93 2.54 3.350(4) 146

loop_
_geom_torsion_atom_site_label_1
_geom_torsion_atom_site_label_2
_geom_torsion_atom_site_label_3
_geom_torsion_atom_site_label_4
_geom_torsion
C7 C3 C4 C5 -1.0(4)
C3 C4 C5 N1 -0.3(5)
C3 C4 C5 C2 -179.4(4)
C7 C6 N1 C5 -0.7(5)
C4 C5 N1 C6 1.2(5)
C2 C5 N1 C6 -179.7(4)
N1 C6 C7 C3 -0.6(5)
N1 C6 C7 C1 -178.6(3)
C4 C3 C7 C6 1.4(4)
C4 C3 C7 C1 179.3(3)
O2 C1 C7 C6 -1.0(5)
O1 C1 C7 C6 178.6(3)
O2 C1 C7 C3 -178.8(3)
O1 C1 C7 C3 0.7(4)

loop_
_cod_related_entry_id
_cod_related_entry_database
_cod_related_entry_code
1 ChemSpider 121509
